data_4336336
loop_
_publ_author_name
'Sergio S. Rozenel'
'Rosa Padilla'
'John Arnold'

_publ_section_title
;
 Chemistry of Reduced Monomeric and Dimeric Cobalt Complexes Supported by
 a PNP Pincer Ligand
;
_journal_name_full 'Inorganic Chemistry'
_journal_page_first 11544
_journal_page_last 11550
_journal_paper_doi 10.1021/ic4018882
_journal_volume 52
_journal_year 2013
_chemical_formula_moiety 'C16 H36 Cl Co N P2'
_chemical_formula_sum 'C16 H36 Cl Co N P2'
_chemical_formula_weight 398.78
_chemical_name_systematic
;
 ?
;
_space_group_IT_number 19
_symmetry_cell_setting orthorhombic
_symmetry_space_group_name_Hall 'P 2ac 2ab'
_symmetry_space_group_name_H-M 'P 21 21 21'
_atom_sites_solution_hydrogens geom
_atom_sites_solution_primary direct
_atom_sites_solution_secondary difmap
_audit_creation_method SHELXL-97
_cell_angle_alpha 90.00
_cell_angle_beta 90.00
_cell_angle_gamma 90.00
_cell_formula_units_Z 8
_cell_length_a 13.319(3)
_cell_length_b 13.324(3)
_cell_length_c 23.314(6)
_cell_measurement_reflns_used 9079
_cell_measurement_temperature 104(2)
_cell_measurement_theta_max 25.33
_cell_measurement_theta_min 2.78
_cell_volume 4137.4(17)
_computing_cell_refinement 'Bruker SAINT'
_computing_data_collection 'Bruker APEX2 v. 2009.1'
_computing_data_reduction 'Bruker SAINT'
_computing_molecular_graphics ORTEP-32
_computing_publication_material WinGX
_computing_structure_refinement 'SHELXL-97 (Sheldrick, 2008)'
_computing_structure_solution 'SIR-97 (Sheldrick, 2008)'
_diffrn_ambient_temperature 104(2)
_diffrn_detector_area_resol_mean 8.192
_diffrn_measured_fraction_theta_full 0.998
_diffrn_measured_fraction_theta_max 0.994
_diffrn_measurement_device_type 'Bruker SMART 1000 CCD'
_diffrn_measurement_method '\f and \w scans'
_diffrn_radiation_monochromator graphite
_diffrn_radiation_source 'fine-focus sealed tube'
_diffrn_radiation_type MoK\a
_diffrn_radiation_wavelength 0.71073
_diffrn_reflns_av_R_equivalents 0.0488
_diffrn_reflns_av_sigmaI/netI 0.0489
_diffrn_reflns_limit_h_max 16
_diffrn_reflns_limit_h_min -16
_diffrn_reflns_limit_k_max 16
_diffrn_reflns_limit_k_min -16
_diffrn_reflns_limit_l_max 28
_diffrn_reflns_limit_l_min -28
_diffrn_reflns_number 44909
_diffrn_reflns_theta_full 25.00
_diffrn_reflns_theta_max 25.42
_diffrn_reflns_theta_min 2.78
_exptl_absorpt_coefficient_mu 1.109
_exptl_absorpt_correction_T_max 0.717
_exptl_absorpt_correction_T_min 0.655
_exptl_absorpt_correction_type multi-scan
_exptl_absorpt_process_details SADABS
_exptl_crystal_colour red
_exptl_crystal_density_diffrn 1.280
_exptl_crystal_description block
_exptl_crystal_F_000 1704
_exptl_crystal_size_max 0.39
_exptl_crystal_size_mid 0.33
_exptl_crystal_size_min 0.30
_refine_diff_density_max 0.555
_refine_diff_density_min -0.337
_refine_diff_density_rms 0.072
_refine_ls_abs_structure_details 'Flack H D (1983), Acta Cryst. A39, 876-881'
_refine_ls_abs_structure_Flack 0.017(16)
_refine_ls_extinction_method none
_refine_ls_goodness_of_fit_ref 1.112
_refine_ls_hydrogen_treatment constr
_refine_ls_matrix_type full
_refine_ls_number_parameters 380
_refine_ls_number_reflns 7555
_refine_ls_number_restraints 0
_refine_ls_restrained_S_all 1.112
_refine_ls_R_factor_all 0.0515
_refine_ls_R_factor_gt 0.0430
_refine_ls_shift/su_max 0.000
_refine_ls_shift/su_mean 0.000
_refine_ls_structure_factor_coef Fsqd
_refine_ls_weighting_details 'calc w=1/[\s^2^(Fo^2^)+(0.0334P)^2^+0.9983P] where P=(Fo^2^+2Fc^2^)/3'
_refine_ls_weighting_scheme calc
_refine_ls_wR_factor_gt 0.0743
_refine_ls_wR_factor_ref 0.0763
_reflns_number_gt 6955
_reflns_number_total 7634
_reflns_threshold_expression >2sigma(I)
_cod_data_source_file ic4018882_si_006.cif
_cod_data_source_block PNPCoCl
_cod_database_code 4336336

loop_
_symmetry_equiv_pos_as_xyz
'x, y, z'
'-x+1/2, -y, z+1/2'
'x+1/2, -y+1/2, -z'
'-x, y+1/2, -z+1/2'

loop_
_atom_site_label
_atom_site_type_symbol
_atom_site_fract_x
_atom_site_fract_y
_atom_site_fract_z
_atom_site_U_iso_or_equiv
_atom_site_adp_type
_atom_site_occupancy
_atom_site_symmetry_multiplicity
_atom_site_calc_flag
_atom_site_refinement_flags
C1 C 0.8478(4) 0.1831(4) 0.2592(3) 0.0478(18) Uani 1 1 d .
H10A H 0.8648 0.2000 0.2190 0.057 Uiso 1 1 calc R
H10B H 0.8339 0.2466 0.2797 0.057 Uiso 1 1 calc R
C2 C 0.9347(4) 0.1339(4) 0.2860(4) 0.058(2) Uani 1 1 d .
H23A H 0.9388 0.1527 0.3270 0.070 Uiso 1 1 calc R
H23B H 0.9974 0.1558 0.2669 0.070 Uiso 1 1 calc R
C3 C 0.9646(4) -0.0533(5) 0.3483(3) 0.0420(16) Uani 1 1 d .
H39A H 1.0286 -0.0186 0.3587 0.050 Uiso 1 1 calc R
C4 C 0.8874(4) -0.0311(5) 0.3948(3) 0.064(2) Uani 1 1 d .
H47A H 0.9108 -0.0585 0.4314 0.096 Uiso 1 1 calc R
H47B H 0.8232 -0.0621 0.3845 0.096 Uiso 1 1 calc R
H47C H 0.8786 0.0417 0.3983 0.096 Uiso 1 1 calc R
C5 C 0.9848(4) -0.1653(4) 0.3459(3) 0.0503(19) Uani 1 1 d .
H34A H 1.0076 -0.1886 0.3836 0.075 Uiso 1 1 calc R
H34B H 1.0369 -0.1789 0.3172 0.075 Uiso 1 1 calc R
H34C H 0.9231 -0.2006 0.3353 0.075 Uiso 1 1 calc R
C6 C 1.0136(4) -0.0451(4) 0.2255(3) 0.0377(15) Uani 1 1 d .
H35A H 1.0071 -0.1197 0.2224 0.045 Uiso 1 1 calc R
C7 C 0.9870(5) -0.0010(6) 0.1671(3) 0.068(2) Uani 1 1 d .
H10C H 1.0356 -0.0244 0.1384 0.101 Uiso 1 1 calc R
H10D H 0.9891 0.0725 0.1692 0.101 Uiso 1 1 calc R
H10E H 0.9195 -0.0227 0.1560 0.101 Uiso 1 1 calc R
C8 C 1.1224(4) -0.0222(5) 0.2419(3) 0.0531(17) Uani 1 1 d .
H49A H 1.1674 -0.0477 0.2120 0.080 Uiso 1 1 calc R
H49B H 1.1383 -0.0548 0.2785 0.080 Uiso 1 1 calc R
H49C H 1.1312 0.0505 0.2457 0.080 Uiso 1 1 calc R
C9 C 0.6713(4) 0.1812(3) 0.2418(3) 0.0295(14) Uani 1 1 d .
H14A H 0.6798 0.2005 0.2011 0.035 Uiso 1 1 calc R
H14B H 0.6693 0.2434 0.2650 0.035 Uiso 1 1 calc R
C10 C 0.5733(4) 0.1260(3) 0.2487(3) 0.0334(14) Uani 1 1 d .
H13A H 0.5244 0.1489 0.2195 0.040 Uiso 1 1 calc R
H13B H 0.5447 0.1387 0.2872 0.040 Uiso 1 1 calc R
C11 C 0.5090(4) -0.0718(4) 0.2876(3) 0.0310(14) Uani 1 1 d .
H19A H 0.5170 -0.1456 0.2812 0.037 Uiso 1 1 calc R
C12 C 0.5360(4) -0.0512(4) 0.3499(3) 0.0469(16) Uani 1 1 d .
H17A H 0.4888 -0.0865 0.3751 0.070 Uiso 1 1 calc R
H17B H 0.5324 0.0211 0.3573 0.070 Uiso 1 1 calc R
H17C H 0.6044 -0.0751 0.3574 0.070 Uiso 1 1 calc R
C13 C 0.3998(3) -0.0461(4) 0.2743(3) 0.0367(14) Uani 1 1 d .
H15A H 0.3556 -0.0827 0.3006 0.055 Uiso 1 1 calc R
H15B H 0.3843 -0.0653 0.2347 0.055 Uiso 1 1 calc R
H15C H 0.3893 0.0262 0.2790 0.055 Uiso 1 1 calc R
C14 C 0.5610(3) -0.0392(4) 0.1657(2) 0.0309(13) Uani 1 1 d .
H21A H 0.4956 -0.0049 0.1579 0.037 Uiso 1 1 calc R
C15 C 0.5460(4) -0.1505(4) 0.1572(3) 0.0369(14) Uani 1 1 d .
H30A H 0.5246 -0.1633 0.1177 0.055 Uiso 1 1 calc R
H30B H 0.4944 -0.1746 0.1838 0.055 Uiso 1 1 calc R
H30C H 0.6092 -0.1857 0.1647 0.055 Uiso 1 1 calc R
C16 C 0.6390(3) 0.0026(4) 0.1239(2) 0.0372(14) Uani 1 1 d .
H40A H 0.6189 -0.0133 0.0845 0.056 Uiso 1 1 calc R
H40B H 0.7045 -0.0277 0.1319 0.056 Uiso 1 1 calc R
H40C H 0.6435 0.0756 0.1284 0.056 Uiso 1 1 calc R
C17 C 0.9275(3) 0.5794(3) 0.4850(3) 0.0326(14) Uani 1 1 d .
H11A H 0.9905 0.5698 0.4631 0.039 Uiso 1 1 calc R
H11B H 0.9455 0.5976 0.5248 0.039 Uiso 1 1 calc R
C18 C 0.8685(3) 0.6631(3) 0.4586(3) 0.0342(14) Uani 1 1 d .
H12A H 0.8827 0.6669 0.4170 0.041 Uiso 1 1 calc R
H12B H 0.8880 0.7278 0.4763 0.041 Uiso 1 1 calc R
C19 C 0.6943(4) 0.7243(4) 0.5300(2) 0.0297(13) Uani 1 1 d .
H22A H 0.6207 0.7136 0.5357 0.036 Uiso 1 1 calc R
C20 C 0.7451(4) 0.6938(4) 0.5844(2) 0.0478(15) Uani 1 1 d .
H33A H 0.7234 0.7380 0.6157 0.072 Uiso 1 1 calc R
H33B H 0.8180 0.6991 0.5797 0.072 Uiso 1 1 calc R
H33C H 0.7272 0.6243 0.5937 0.072 Uiso 1 1 calc R
C21 C 0.7092(4) 0.8351(3) 0.5166(3) 0.0434(16) Uani 1 1 d .
H41A H 0.6865 0.8755 0.5492 0.065 Uiso 1 1 calc R
H41B H 0.6702 0.8529 0.4824 0.065 Uiso 1 1 calc R
H41C H 0.7805 0.8481 0.5094 0.065 Uiso 1 1 calc R
C22 C 0.6740(4) 0.6880(3) 0.4051(2) 0.0298(13) Uani 1 1 d .
H31A H 0.7027 0.7556 0.3964 0.036 Uiso 1 1 calc R
C23 C 0.6972(4) 0.6183(4) 0.3547(3) 0.0454(16) Uani 1 1 d .
H26A H 0.6646 0.6440 0.3200 0.068 Uiso 1 1 calc R
H26B H 0.6718 0.5508 0.3631 0.068 Uiso 1 1 calc R
H26C H 0.7699 0.6154 0.3487 0.068 Uiso 1 1 calc R
C24 C 0.5594(4) 0.6994(4) 0.4129(3) 0.0385(15) Uani 1 1 d .
H25A H 0.5296 0.7248 0.3773 0.058 Uiso 1 1 calc R
H25B H 0.5458 0.7467 0.4441 0.058 Uiso 1 1 calc R
H25C H 0.5300 0.6340 0.4222 0.058 Uiso 1 1 calc R
C25 C 0.9370(3) 0.4024(4) 0.5020(3) 0.0277(13) Uani 1 1 d .
H18A H 0.9583 0.4120 0.5423 0.033 Uiso 1 1 calc R
H18B H 0.9977 0.4039 0.4775 0.033 Uiso 1 1 calc R
C26 C 0.8853(3) 0.3008(3) 0.4959(3) 0.0350(16) Uani 1 1 d .
H20A H 0.9141 0.2521 0.5234 0.042 Uiso 1 1 calc R
H20B H 0.8947 0.2743 0.4565 0.042 Uiso 1 1 calc R
C27 C 0.7310(3) 0.2856(3) 0.5864(2) 0.0267(12) Uani 1 1 d .
H27A H 0.7642 0.2194 0.5932 0.032 Uiso 1 1 calc R
C28 C 0.7813(4) 0.3629(4) 0.6257(3) 0.0451(16) Uani 1 1 d .
H24A H 0.7699 0.3443 0.6658 0.068 Uiso 1 1 calc R
H24B H 0.7526 0.4294 0.6184 0.068 Uiso 1 1 calc R
H24C H 0.8536 0.3644 0.6179 0.068 Uiso 1 1 calc R
C29 C 0.6204(4) 0.2741(4) 0.6006(3) 0.0401(15) Uani 1 1 d .
H42A H 0.6130 0.2555 0.6411 0.060 Uiso 1 1 calc R
H42B H 0.5911 0.2215 0.5765 0.060 Uiso 1 1 calc R
H42C H 0.5856 0.3377 0.5935 0.060 Uiso 1 1 calc R
C30 C 0.6844(3) 0.2222(3) 0.4690(3) 0.0320(15) Uani 1 1 d .
H16A H 0.6111 0.2293 0.4775 0.038 Uiso 1 1 calc R
C31 C 0.6987(4) 0.2409(4) 0.4044(3) 0.0432(16) Uani 1 1 d .
H32A H 0.6628 0.1892 0.3826 0.065 Uiso 1 1 calc R
H32B H 0.7703 0.2383 0.3950 0.065 Uiso 1 1 calc R
H32C H 0.6719 0.3071 0.3944 0.065 Uiso 1 1 calc R
C32 C 0.7155(3) 0.1163(3) 0.4860(3) 0.0365(14) Uani 1 1 d .
H29A H 0.6781 0.0675 0.4628 0.055 Uiso 1 1 calc R
H29B H 0.7006 0.1055 0.5267 0.055 Uiso 1 1 calc R
H29C H 0.7876 0.1077 0.4793 0.055 Uiso 1 1 calc R
N1 N 0.8694(3) 0.4841(3) 0.4852(2) 0.0245(10) Uani 1 1 d .
N2 N 0.7565(3) 0.1208(3) 0.2597(2) 0.0288(11) Uani 1 1 d .
P5 P 0.75165(8) 0.32000(8) 0.51061(7) 0.0228(3) Uani 1 1 d .
P6 P 0.92058(10) -0.00218(10) 0.27921(7) 0.0299(3) Uani 1 1 d .
P7 P 0.73439(9) 0.64017(9) 0.47022(7) 0.0248(3) Uani 1 1 d .
P8 P 0.59991(9) -0.00762(9) 0.23954(7) 0.0241(3) Uani 1 1 d .
Cl1 Cl 0.56611(8) 0.46525(9) 0.48929(8) 0.0396(4) Uani 1 1 d .
Cl2 Cl 0.76315(11) -0.18272(9) 0.25651(7) 0.0440(4) Uani 1 1 d .
Co1 Co 0.73191(4) 0.47790(5) 0.48779(3) 0.02187(17) Uani 1 1 d .
Co2 Co 0.75994(6) -0.01640(4) 0.25920(4) 0.02537(18) Uani 1 1 d .

loop_
_atom_site_aniso_label
_atom_site_aniso_U_11
_atom_site_aniso_U_22
_atom_site_aniso_U_33
_atom_site_aniso_U_23
_atom_site_aniso_U_13
_atom_site_aniso_U_12
C1 0.047(3) 0.029(3) 0.067(6) 0.011(3) 0.004(4) -0.011(2)
C2 0.048(3) 0.027(3) 0.100(7) -0.006(4) -0.019(4) -0.006(2)
C3 0.024(2) 0.070(4) 0.032(4) -0.006(4) -0.003(3) 0.001(2)
C4 0.049(3) 0.103(5) 0.039(5) -0.015(4) -0.001(3) 0.013(4)
C5 0.043(3) 0.058(4) 0.050(5) 0.025(4) -0.006(3) 0.003(3)
C6 0.036(3) 0.044(3) 0.034(4) 0.000(3) 0.008(3) -0.008(2)
C7 0.071(4) 0.098(6) 0.033(5) 0.008(5) 0.010(3) -0.011(4)
C8 0.037(3) 0.068(4) 0.055(5) 0.010(4) 0.009(3) -0.004(3)
C9 0.042(3) 0.016(2) 0.031(4) -0.002(3) -0.002(3) 0.0030(18)
C10 0.040(3) 0.029(3) 0.032(4) -0.006(3) 0.003(3) 0.001(2)
C11 0.043(3) 0.027(3) 0.023(4) 0.001(3) 0.014(3) 0.0000(19)
C12 0.072(4) 0.043(3) 0.025(4) -0.002(3) 0.008(3) 0.010(3)
C13 0.037(3) 0.035(3) 0.037(4) -0.007(3) 0.010(3) 0.000(2)
C14 0.020(2) 0.043(3) 0.030(4) -0.002(3) -0.002(2) 0.0010(19)
C15 0.036(3) 0.040(3) 0.034(4) -0.013(3) 0.001(3) 0.004(2)
C16 0.035(2) 0.054(4) 0.023(3) 0.004(3) -0.002(2) -0.004(2)
C17 0.021(2) 0.035(3) 0.042(4) -0.003(3) -0.004(3) -0.0077(18)
C18 0.033(3) 0.027(2) 0.042(4) 0.001(3) 0.004(3) -0.0021(19)
C19 0.031(2) 0.039(3) 0.019(4) -0.008(3) -0.001(2) -0.001(2)
C20 0.052(3) 0.058(3) 0.033(4) -0.009(3) 0.002(4) 0.006(3)
C21 0.049(3) 0.029(2) 0.052(5) -0.018(3) -0.002(3) 0.004(2)
C22 0.045(3) 0.020(2) 0.024(4) 0.005(2) 0.000(3) -0.001(2)
C23 0.056(3) 0.049(3) 0.031(4) -0.004(3) -0.005(3) 0.001(2)
C24 0.043(3) 0.029(3) 0.043(4) -0.002(3) -0.014(3) 0.003(2)
C25 0.025(2) 0.038(3) 0.020(4) 0.002(3) -0.001(2) 0.002(2)
C26 0.0138(19) 0.038(3) 0.054(5) 0.004(3) 0.003(3) 0.0043(17)
C27 0.029(2) 0.020(2) 0.031(4) 0.000(2) -0.008(3) -0.0015(18)
C28 0.071(4) 0.036(3) 0.029(4) -0.002(3) -0.005(3) -0.005(3)
C29 0.050(3) 0.038(3) 0.032(4) 0.006(3) 0.010(3) 0.003(2)
C30 0.028(2) 0.026(2) 0.042(4) -0.016(3) -0.014(3) 0.0020(18)
C31 0.054(3) 0.045(3) 0.030(4) -0.010(3) -0.020(3) 0.004(2)
C32 0.035(2) 0.029(2) 0.045(4) -0.011(3) -0.001(3) 0.0063(19)
N1 0.0145(15) 0.0268(18) 0.032(3) -0.002(2) -0.0035(19) 0.0027(14)
N2 0.030(2) 0.0208(19) 0.035(3) -0.0052(19) 0.000(2) -0.0030(17)
P5 0.0167(5) 0.0242(5) 0.0277(9) -0.0012(6) -0.0033(7) 0.0014(4)
P6 0.0272(6) 0.0271(7) 0.0354(10) -0.0027(7) -0.0020(6) -0.0002(5)
P7 0.0231(6) 0.0252(6) 0.0263(10) -0.0004(6) 0.0000(6) 0.0008(5)
P8 0.0274(6) 0.0190(6) 0.0260(9) -0.0003(6) -0.0037(6) 0.0011(5)
Cl1 0.0185(5) 0.0387(7) 0.0617(12) 0.0131(8) 0.0014(7) 0.0024(4)
Cl2 0.0500(8) 0.0222(5) 0.0599(13) -0.0051(7) -0.0193(9) 0.0030(6)
Co1 0.0148(3) 0.0226(3) 0.0283(5) 0.0007(3) 0.0004(3) 0.0006(2)
Co2 0.0280(3) 0.0189(3) 0.0292(5) -0.0015(3) -0.0038(3) 0.0002(3)

loop_
_atom_type_symbol
_atom_type_description
_atom_type_scat_dispersion_real
_atom_type_scat_dispersion_imag
_atom_type_scat_source
C C 0.0033 0.0016 'International Tables Vol C Tables 4.2.6.8 and 6.1.1.4'
H H 0.0000 0.0000 'International Tables Vol C Tables 4.2.6.8 and 6.1.1.4'
N N 0.0061 0.0033 'International Tables Vol C Tables 4.2.6.8 and 6.1.1.4'
P P 0.1023 0.0942 'International Tables Vol C Tables 4.2.6.8 and 6.1.1.4'
Cl Cl 0.1484 0.1585 'International Tables Vol C Tables 4.2.6.8 and 6.1.1.4'
Co Co 0.3494 0.9721 'International Tables Vol C Tables 4.2.6.8 and 6.1.1.4'

loop_
_geom_angle_atom_site_label_1
_geom_angle_atom_site_label_2
_geom_angle_atom_site_label_3
_geom_angle
C2 C1 N2 113.4(4)
C1 C2 P6 108.9(4)
C5 C3 C4 109.7(5)
C5 C3 P6 112.8(5)
C4 C3 P6 109.5(4)
C7 C6 C8 111.5(5)
C7 C6 P6 109.2(4)
C8 C6 P6 113.8(4)
N2 C9 C10 112.1(4)
C9 C10 P8 107.1(3)
C12 C11 C13 112.3(5)
C12 C11 P8 109.8(4)
C13 C11 P8 113.3(4)
C15 C14 C16 111.4(5)
C15 C14 P8 112.5(4)
C16 C14 P8 108.7(3)
N1 C17 C18 111.4(4)
C17 C18 P7 109.1(3)
C20 C19 C21 112.3(5)
C20 C19 P7 110.0(4)
C21 C19 P7 113.0(4)
C23 C22 C24 110.5(5)
C23 C22 P7 109.7(3)
C24 C22 P7 111.7(4)
N1 C25 C26 110.9(4)
C25 C26 P5 107.3(3)
C29 C27 C28 111.2(5)
C29 C27 P5 112.2(4)
C28 C27 P5 109.9(3)
C32 C30 C31 111.8(4)
C32 C30 P5 112.5(4)
C31 C30 P5 109.8(3)
C25 N1 C17 108.4(3)
C25 N1 Co1 124.8(3)
C17 N1 Co1 123.9(3)
C9 N2 C1 109.4(4)
C9 N2 Co2 124.9(3)
C1 N2 Co2 122.8(3)
C26 P5 C27 106.9(3)
C26 P5 C30 105.9(2)
C27 P5 C30 104.8(2)
C26 P5 Co1 101.86(16)
C27 P5 Co1 116.99(15)
C30 P5 Co1 119.37(17)
C2 P6 C3 104.9(3)
C2 P6 C6 107.2(3)
C3 P6 C6 105.3(3)
C2 P6 Co2 101.78(18)
C3 P6 Co2 117.59(18)
C6 P6 Co2 118.8(2)
C18 P7 C22 104.3(3)
C18 P7 C19 106.8(2)
C22 P7 C19 106.5(2)
C18 P7 Co1 101.89(16)
C22 P7 Co1 119.30(16)
C19 P7 Co1 116.52(18)
C10 P8 C14 106.0(3)
C10 P8 C11 104.6(2)
C14 P8 C11 105.9(2)
C10 P8 Co2 102.53(17)
C14 P8 Co2 117.22(16)
C11 P8 Co2 119.02(19)
N1 Co1 P5 86.04(12)
N1 Co1 P7 86.27(12)
P5 Co1 P7 171.50(5)
N1 Co1 Cl1 177.96(13)
P5 Co1 Cl1 92.45(5)
P7 Co1 Cl1 95.32(5)
N2 Co2 P8 85.59(13)
N2 Co2 P6 86.39(13)
P8 Co2 P6 171.98(6)
N2 Co2 Cl2 178.68(15)
P8 Co2 Cl2 93.81(5)
P6 Co2 Cl2 94.21(5)

loop_
_geom_bond_atom_site_label_1
_geom_bond_atom_site_label_2
_geom_bond_distance
C1 C2 1.469(8)
C1 N2 1.473(6)
C2 P6 1.830(5)
C3 C5 1.517(8)
C3 C4 1.523(8)
C3 P6 1.845(7)
C6 C7 1.526(9)
C6 C8 1.529(7)
C6 P6 1.852(6)
C9 N2 1.452(6)
C9 C10 1.506(6)
C10 P8 1.828(5)
C11 C12 1.521(8)
C11 C13 1.526(6)
C11 P8 1.858(5)
C14 C15 1.509(7)
C14 C16 1.529(7)
C14 P8 1.847(6)
C17 N1 1.487(5)
C17 C18 1.496(7)
C18 P7 1.832(5)
C19 C20 1.494(8)
C19 C21 1.522(7)
C19 P7 1.867(5)
C22 C23 1.530(7)
C22 C24 1.545(7)
C22 P7 1.833(6)
C25 N1 1.465(6)
C25 C26 1.525(6)
C26 P5 1.831(4)
C27 C29 1.519(7)
C27 C28 1.531(7)
C27 P5 1.846(6)
C30 C32 1.523(6)
C30 C31 1.538(8)
C30 P5 1.856(5)
N1 Co1 1.835(4)
N2 Co2 1.829(4)
P5 Co1 2.1859(13)
P6 Co2 2.1981(15)
P7 Co1 2.2007(14)
P8 Co2 2.1834(15)
Cl1 Co1 2.2150(13)
Cl2 Co2 2.2173(14)
